data_7002469
loop_
_publ_author_name
'Jiang, Xiaojun'
'Liu, Hui'
'Zheng, Bing'
'Zhang, Jingyan'

_publ_section_title
;
 Coordination modes of bridge carboxylates in dinuclear manganese
 compounds determine their catalase-like activities
;
_journal_issue 40
_journal_name_full 'Dalton Transactions'
_journal_page_first 8714
_journal_page_last 8723
_journal_paper_doi 10.1039/b907687e
_journal_year 2009
_chemical_formula_moiety 'C42 H40 Cl2 Mn2 N6 O18'
_chemical_formula_sum 'C42 H40 Cl2 Mn2 N6 O18'
_chemical_formula_weight 1109.58
_chemical_name_systematic
;
?
;
_space_group_IT_number 61
_symmetry_cell_setting orthorhombic
_symmetry_space_group_name_Hall '-P 2ac 2ab'
_symmetry_space_group_name_H-M 'P b c a'
_atom_sites_solution_hydrogens geom
_atom_sites_solution_primary direct
_atom_sites_solution_secondary difmap
_audit_creation_method SHELXL-97
_cell_angle_alpha 90.00
_cell_angle_beta 90.00
_cell_angle_gamma 90.00
_cell_formula_units_Z 8
_cell_length_a 19.5593(7)
_cell_length_b 20.5641(8)
_cell_length_c 23.7794(9)
_cell_measurement_reflns_used 9890
_cell_measurement_temperature 296(2)
_cell_measurement_theta_max 26.76
_cell_measurement_theta_min 2.24
_cell_volume 9564.5(6)
_computing_cell_refinement 'Bruker SMART'
_computing_data_collection 'Bruker SMART'
_computing_data_reduction 'Bruker SAINT'
_computing_molecular_graphics 'Bruker SHELXTL'
_computing_publication_material 'Bruker SHELXTL'
_computing_structure_refinement 'SHELXL-97 (Sheldrick, 1997)'
_computing_structure_solution 'SHELXS-97 (Sheldrick, 1990)'
_diffrn_ambient_temperature 296(2)
_diffrn_detector_area_resol_mean none
_diffrn_measured_fraction_theta_full 0.996
_diffrn_measured_fraction_theta_max 0.996
_diffrn_measurement_device_type 'CCD area detector'
_diffrn_measurement_method 'phi and omega scans'
_diffrn_radiation_monochromator graphite
_diffrn_radiation_source 'fine-focus sealed tube'
_diffrn_radiation_type MoK\a
_diffrn_radiation_wavelength 0.71073
_diffrn_reflns_av_R_equivalents 0.1206
_diffrn_reflns_av_sigmaI/netI 0.0596
_diffrn_reflns_limit_h_max 22
_diffrn_reflns_limit_h_min -23
_diffrn_reflns_limit_k_max 24
_diffrn_reflns_limit_k_min -24
_diffrn_reflns_limit_l_max 28
_diffrn_reflns_limit_l_min -27
_diffrn_reflns_number 103143
_diffrn_reflns_theta_full 25.01
_diffrn_reflns_theta_max 25.01
_diffrn_reflns_theta_min 1.71
_diffrn_standards_decay_% 0
_diffrn_standards_interval_count 0
_diffrn_standards_interval_time .
_diffrn_standards_number 0
_exptl_absorpt_coefficient_mu 0.720
_exptl_absorpt_correction_T_max 1
_exptl_absorpt_correction_T_min 0.544010
_exptl_absorpt_correction_type multi-scan
_exptl_absorpt_process_details none
_exptl_crystal_colour colorless
_exptl_crystal_density_diffrn 1.524
_exptl_crystal_density_method 'not measured'
_exptl_crystal_description block
_exptl_crystal_F_000 4496
_exptl_crystal_size_max 0.299
_exptl_crystal_size_mid 0.269
_exptl_crystal_size_min 0.086
_refine_diff_density_max 0.690
_refine_diff_density_min -1.262
_refine_diff_density_rms 0.097
_refine_ls_extinction_method none
_refine_ls_goodness_of_fit_ref 1.280
_refine_ls_hydrogen_treatment constr
_refine_ls_matrix_type full
_refine_ls_number_parameters 667
_refine_ls_number_reflns 8402
_refine_ls_number_restraints 12
_refine_ls_restrained_S_all 1.279
_refine_ls_R_factor_all 0.1687
_refine_ls_R_factor_gt 0.0700
_refine_ls_shift/su_max 0.001
_refine_ls_shift/su_mean 0.000
_refine_ls_structure_factor_coef Fsqd
_refine_ls_weighting_details 'calc w=1/[\s^2^(Fo^2^)+(0.0000P)^2^+65.6705P] where P=(Fo^2^+2Fc^2^)/3'
_refine_ls_weighting_scheme calc
_refine_ls_wR_factor_gt 0.1198
_refine_ls_wR_factor_ref 0.1986
_reflns_number_gt 4736
_reflns_number_total 8402
_reflns_threshold_expression >2sigma(I)
_cod_data_source_file b907687e.txt
_cod_data_source_block z
_cod_depositor_comments
;
The following automatic conversions were performed:
'_symmetry_cell_setting' value 'Orthorhombic' changed to 'orthorhombic'
according to '/home/saulius/struct/CIF-dictionaries/cif_core.dic'
dictionary named 'cif_core.dic' version 2.4.1 from 2010-06-29.

Automatic conversion script
Id: cif_fix_enum 1527 2010-12-29 10:47:43Z saulius 
;
_cod_original_sg_symbol_H-M Pbca
_cod_database_code 7002469

loop_
_symmetry_equiv_pos_as_xyz
'x, y, z'
'-x+1/2, -y, z+1/2'
'-x, y+1/2, -z+1/2'
'x+1/2, -y+1/2, -z'
'-x, -y, -z'
'x-1/2, y, -z-1/2'
'x, -y-1/2, z-1/2'
'-x-1/2, y-1/2, z'

loop_
_atom_site_label
_atom_site_type_symbol
_atom_site_fract_x
_atom_site_fract_y
_atom_site_fract_z
_atom_site_U_iso_or_equiv
_atom_site_adp_type
_atom_site_occupancy
_atom_site_symmetry_multiplicity
_atom_site_calc_flag
_atom_site_refinement_flags
_atom_site_disorder_assembly
_atom_site_disorder_group
Mn1 Mn 0.09967(6) 0.14080(6) 0.55641(4) 0.0394(3) Uani 1 1 d . . .
Mn2 Mn 0.18754(6) 0.13178(6) 0.69363(4) 0.0368(3) Uani 1 1 d . . .
Cl2 Cl 0.16068(12) -0.03123(13) 0.53181(9) 0.0599(6) Uani 1 1 d . . .
O1 O 0.3086(3) 0.1100(3) 0.5802(2) 0.0646(19) Uani 1 1 d . . .
O2 O 0.1993(2) 0.1326(3) 0.59651(19) 0.0414(13) Uani 1 1 d . . .
O3 O -0.0252(3) 0.1105(3) 0.6691(2) 0.0477(15) Uani 1 1 d . . .
O4 O 0.0835(2) 0.1349(3) 0.65233(19) 0.0413(13) Uani 1 1 d . . .
O1W O 0.3873(3) 0.0414(3) 0.7555(3) 0.074(2) Uani 1 1 d . . .
O2W O 0.0363(6) 0.0248(6) 0.9332(5) 0.172(5) Uani 1 1 d . . .
O3W O 0.0974(7) -0.0291(7) 1.0221(6) 0.191(5) Uani 1 1 d . . .
O4W O 0.1713(3) 0.0236(3) 0.6794(2) 0.0530(15) Uani 1 1 d . . .
O5W O 0.2986(3) 0.1131(3) 0.6910(2) 0.0535(16) Uani 1 1 d . . .
O6W O -0.0092(3) 0.1148(3) 0.5598(2) 0.0551(16) Uani 1 1 d . . .
O9 O 0.1955(5) 0.0020(5) 0.4896(4) 0.124(3) Uani 1 1 d . . .
O10 O 0.2069(5) -0.0574(5) 0.5702(4) 0.135(4) Uani 1 1 d . . .
O11 O 0.1204(4) -0.0805(4) 0.5100(4) 0.122(3) Uani 1 1 d . . .
O12 O 0.1169(4) 0.0159(4) 0.5601(3) 0.081(2) Uani 1 1 d . . .
N1 N 0.0883(3) 0.1159(3) 0.4634(3) 0.0412(16) Uani 1 1 d . . .
N2 N 0.1846(3) 0.2024(3) 0.5043(2) 0.0331(14) Uani 1 1 d . . .
N3 N 0.0753(3) 0.2478(3) 0.5652(2) 0.0431(17) Uani 1 1 d . . .
N4 N 0.1946(3) 0.0971(3) 0.7855(2) 0.0418(16) Uani 1 1 d . . .
N5 N 0.2143(3) 0.2409(3) 0.6919(3) 0.0398(16) Uani 1 1 d . . .
N6 N 0.1047(3) 0.1918(3) 0.7494(2) 0.0316(14) Uani 1 1 d . . .
C1 C 0.3186(4) 0.2207(5) 0.4309(3) 0.048(2) Uani 1 1 d . . .
C2 C 0.3165(4) 0.1804(5) 0.3852(3) 0.060(3) Uani 1 1 d . . .
H2A H 0.3135 0.1357 0.3904 0.072 Uiso 1 1 calc R . .
C3 C 0.3189(5) 0.2055(7) 0.3315(4) 0.075(3) Uani 1 1 d . . .
H3A H 0.3175 0.1778 0.3006 0.090 Uiso 1 1 calc R . .
C4 C 0.3233(5) 0.2721(8) 0.3234(5) 0.085(4) Uani 1 1 d . . .
H4A H 0.3240 0.2891 0.2872 0.102 Uiso 1 1 calc R . .
C5 C 0.3267(5) 0.3122(6) 0.3680(5) 0.082(4) Uani 1 1 d . . .
H5A H 0.3306 0.3568 0.3627 0.098 Uiso 1 1 calc R . .
C6 C 0.3244(4) 0.2871(5) 0.4212(4) 0.061(3) Uani 1 1 d . . .
H6A H 0.3267 0.3153 0.4517 0.073 Uiso 1 1 calc R . .
C7 C 0.3149(4) 0.1947(5) 0.4899(3) 0.050(2) Uani 1 1 d . . .
H7A H 0.3234 0.2302 0.5158 0.060 Uiso 1 1 calc R . .
H7B H 0.3514 0.1632 0.4949 0.060 Uiso 1 1 calc R . .
C8 C 0.2467(4) 0.1619(4) 0.5063(3) 0.0364(18) Uani 1 1 d . . .
H8A H 0.2396 0.1257 0.4802 0.044 Uiso 1 1 calc R . .
C9 C 0.2536(4) 0.1324(4) 0.5658(3) 0.045(2) Uani 1 1 d . . .
C10 C 0.1559(4) 0.2121(4) 0.4475(3) 0.0385(19) Uani 1 1 d . . .
H10A H 0.1918 0.2263 0.4222 0.046 Uiso 1 1 calc R . .
H10B H 0.1212 0.2457 0.4488 0.046 Uiso 1 1 calc R . .
C11 C 0.1250(4) 0.1499(4) 0.4259(3) 0.0370(19) Uani 1 1 d . . .
C12 C 0.1292(4) 0.1329(4) 0.3700(3) 0.047(2) Uani 1 1 d . . .
H12A H 0.1561 0.1568 0.3452 0.056 Uiso 1 1 calc R . .
C13 C 0.0928(5) 0.0800(5) 0.3515(4) 0.061(3) Uani 1 1 d . . .
H13A H 0.0949 0.0676 0.3139 0.074 Uiso 1 1 calc R . .
C14 C 0.0534(5) 0.0455(5) 0.3885(4) 0.058(2) Uani 1 1 d . . .
H14A H 0.0271 0.0105 0.3763 0.069 Uiso 1 1 calc R . .
C15 C 0.0537(4) 0.0636(4) 0.4440(4) 0.050(2) Uani 1 1 d . . .
H15A H 0.0289 0.0387 0.4696 0.059 Uiso 1 1 calc R . .
C16 C 0.1922(4) 0.2645(4) 0.5331(3) 0.0406(19) Uani 1 1 d . . .
H16A H 0.2138 0.2954 0.5079 0.049 Uiso 1 1 calc R . .
H16B H 0.2218 0.2589 0.5655 0.049 Uiso 1 1 calc R . .
C17 C 0.1241(4) 0.2915(4) 0.5523(3) 0.042(2) Uani 1 1 d . . .
C18 C 0.1136(5) 0.3572(5) 0.5579(4) 0.063(3) Uani 1 1 d . . .
H18A H 0.1478 0.3864 0.5480 0.076 Uiso 1 1 calc R . .
C19 C 0.0517(6) 0.3796(6) 0.5782(4) 0.078(3) Uani 1 1 d . . .
H19A H 0.0438 0.4239 0.5827 0.094 Uiso 1 1 calc R . .
C20 C 0.0023(5) 0.3347(6) 0.5916(4) 0.067(3) Uani 1 1 d . . .
H20A H -0.0397 0.3484 0.6056 0.081 Uiso 1 1 calc R . .
C21 C 0.0152(4) 0.2705(5) 0.5844(3) 0.054(2) Uani 1 1 d . . .
H21A H -0.0190 0.2408 0.5932 0.064 Uiso 1 1 calc R . .
C22 C -0.0288(4) 0.2110(5) 0.8248(3) 0.047(2) Uani 1 1 d . . .
C23 C -0.0367(4) 0.2758(5) 0.8386(4) 0.057(2) Uani 1 1 d . . .
H23A H -0.0394 0.3066 0.8101 0.068 Uiso 1 1 calc R . .
C24 C -0.0406(5) 0.2957(6) 0.8939(5) 0.072(3) Uani 1 1 d . . .
H24A H -0.0477 0.3394 0.9024 0.086 Uiso 1 1 calc R . .
C25 C -0.0342(5) 0.2516(7) 0.9358(4) 0.073(3) Uani 1 1 d . . .
H25A H -0.0344 0.2655 0.9730 0.088 Uiso 1 1 calc R . .
C26 C -0.0273(5) 0.1865(7) 0.9241(4) 0.076(3) Uani 1 1 d . . .
H26A H -0.0246 0.1563 0.9531 0.091 Uiso 1 1 calc R . .
C27 C -0.0244(4) 0.1660(5) 0.8675(4) 0.063(3) Uani 1 1 d . . .
H27A H -0.0195 0.1221 0.8590 0.076 Uiso 1 1 calc R . .
C28 C -0.0257(4) 0.1902(4) 0.7640(3) 0.043(2) Uani 1 1 d . . .
H28A H -0.0313 0.2286 0.7407 0.052 Uiso 1 1 calc R . .
H28B H -0.0644 0.1619 0.7566 0.052 Uiso 1 1 calc R . .
C29 C 0.0398(4) 0.1548(4) 0.7452(3) 0.0352(18) Uani 1 1 d . . .
H29A H 0.0445 0.1160 0.7688 0.042 Uiso 1 1 calc R . .
C30 C 0.0311(4) 0.1315(4) 0.6842(3) 0.0345(17) Uani 1 1 d . . .
C31 C 0.0983(4) 0.2567(4) 0.7255(3) 0.0390(19) Uani 1 1 d . . .
H31A H 0.0782 0.2855 0.7532 0.047 Uiso 1 1 calc R . .
H31B H 0.0679 0.2551 0.6933 0.047 Uiso 1 1 calc R . .
C32 C 0.1670(4) 0.2841(4) 0.7071(3) 0.0381(19) Uani 1 1 d . . .
C33 C 0.1770(5) 0.3502(4) 0.7042(4) 0.055(2) Uani 1 1 d . . .
H33A H 0.1426 0.3786 0.7154 0.065 Uiso 1 1 calc R . .
C34 C 0.2382(5) 0.3742(5) 0.6849(4) 0.067(3) Uani 1 1 d . . .
H34A H 0.2459 0.4187 0.6823 0.081 Uiso 1 1 calc R . .
C35 C 0.2875(5) 0.3302(5) 0.6695(4) 0.060(3) Uani 1 1 d . . .
H35A H 0.3294 0.3449 0.6561 0.072 Uiso 1 1 calc R . .
C36 C 0.2754(4) 0.2653(4) 0.6738(3) 0.047(2) Uani 1 1 d . . .
H36A H 0.3100 0.2364 0.6640 0.056 Uiso 1 1 calc R . .
C37 C 0.1338(4) 0.1951(4) 0.8067(3) 0.0364(18) Uani 1 1 d . . .
H37A H 0.0984 0.2083 0.8328 0.044 Uiso 1 1 calc R . .
H37B H 0.1696 0.2278 0.8075 0.044 Uiso 1 1 calc R . .
C38 C 0.1628(4) 0.1313(4) 0.8250(3) 0.0374(18) Uani 1 1 d . . .
C39 C 0.1605(4) 0.1119(5) 0.8807(3) 0.052(2) Uani 1 1 d . . .
H39A H 0.1358 0.1359 0.9068 0.062 Uiso 1 1 calc R . .
C40 C 0.1948(5) 0.0572(5) 0.8968(4) 0.065(3) Uani 1 1 d . . .
H40A H 0.1945 0.0438 0.9342 0.077 Uiso 1 1 calc R . .
C41 C 0.2295(5) 0.0224(5) 0.8569(4) 0.061(3) Uani 1 1 d . . .
H41A H 0.2544 -0.0143 0.8669 0.074 Uiso 1 1 calc R . .
C42 C 0.2271(4) 0.0426(4) 0.8017(4) 0.053(2) Uani 1 1 d . . .
H42A H 0.2489 0.0175 0.7745 0.063 Uiso 1 1 calc R . .
Cl1 Cl -0.04098(15) 0.44632(15) 0.72026(12) 0.0724(8) Uani 1 1 d . . .
O5 O -0.1019(11) 0.4251(15) 0.6967(19) 0.199(16) Uani 0.50 1 d P A 1
O6 O -0.067(2) 0.459(3) 0.7728(17) 0.26(3) Uani 0.50 1 d P A 1
O7 O 0.0275(11) 0.456(2) 0.7008(14) 0.194(16) Uani 0.50 1 d P A 1
O8 O 0.0034(11) 0.3940(9) 0.7240(6) 0.078(5) Uani 0.50 1 d P A 1
O5' O -0.0785(14) 0.4533(14) 0.6740(10) 0.114(8) Uani 0.50 1 d PU A 2
O6' O -0.0461(15) 0.4872(15) 0.7663(15) 0.104(12) Uani 0.50 1 d P A 2
O7' O -0.025(2) 0.5006(10) 0.6914(14) 0.197(14) Uani 0.50 1 d P A 2
O8' O -0.046(2) 0.3819(18) 0.7306(15) 0.201(15) Uani 0.50 1 d PU A 2

loop_
_atom_site_aniso_label
_atom_site_aniso_U_11
_atom_site_aniso_U_22
_atom_site_aniso_U_33
_atom_site_aniso_U_23
_atom_site_aniso_U_13
_atom_site_aniso_U_12
Mn1 0.0314(6) 0.0617(9) 0.0251(5) 0.0032(6) -0.0004(5) -0.0022(6)
Mn2 0.0326(6) 0.0516(8) 0.0263(5) 0.0016(6) 0.0000(5) 0.0014(6)
Cl2 0.0628(15) 0.0743(17) 0.0426(12) 0.0027(12) -0.0119(11) -0.0028(13)
O1 0.033(3) 0.122(6) 0.039(3) 0.024(3) 0.005(3) 0.023(4)
O2 0.034(3) 0.064(4) 0.025(3) 0.010(3) 0.003(2) 0.001(3)
O3 0.031(3) 0.078(4) 0.035(3) -0.008(3) 0.000(2) -0.011(3)
O4 0.030(3) 0.065(4) 0.030(3) -0.003(3) 0.004(2) -0.003(3)
O1W 0.056(4) 0.087(5) 0.078(4) 0.027(4) -0.021(4) -0.005(4)
O2W 0.147(10) 0.175(11) 0.193(12) 0.023(9) 0.018(9) -0.019(9)
O3W 0.186(12) 0.197(13) 0.190(12) 0.035(10) -0.011(10) 0.070(10)
O4W 0.070(4) 0.047(4) 0.042(3) -0.003(3) -0.002(3) 0.007(3)
O5W 0.037(3) 0.078(4) 0.045(3) 0.007(3) 0.001(3) 0.005(3)
O6W 0.036(3) 0.090(5) 0.039(3) -0.001(3) 0.001(3) -0.012(3)
O9 0.135(8) 0.130(8) 0.108(7) 0.041(6) 0.067(6) 0.041(6)
O10 0.121(7) 0.164(9) 0.121(7) 0.036(7) -0.062(6) 0.022(7)
O11 0.101(6) 0.098(7) 0.168(9) -0.065(6) -0.059(6) -0.007(5)
O12 0.104(6) 0.086(5) 0.053(4) -0.016(4) 0.016(4) 0.003(5)
N1 0.038(4) 0.049(4) 0.037(3) 0.003(3) 0.001(3) 0.000(3)
N2 0.032(3) 0.045(4) 0.023(3) 0.004(3) -0.001(3) 0.003(3)
N3 0.039(4) 0.058(5) 0.033(4) -0.001(3) 0.002(3) 0.001(4)
N4 0.038(4) 0.053(5) 0.034(3) 0.003(3) 0.002(3) 0.005(3)
N5 0.038(4) 0.050(4) 0.032(3) -0.001(3) 0.002(3) -0.003(3)
N6 0.030(3) 0.039(4) 0.026(3) 0.004(3) -0.002(3) -0.004(3)
C1 0.024(4) 0.077(7) 0.042(5) 0.007(5) 0.006(3) -0.003(4)
C2 0.046(5) 0.091(8) 0.043(5) -0.002(5) 0.009(4) -0.006(5)
C3 0.046(6) 0.131(11) 0.047(6) -0.007(7) 0.008(5) 0.004(7)
C4 0.045(6) 0.152(13) 0.058(7) 0.048(8) 0.010(5) 0.003(7)
C5 0.047(6) 0.109(10) 0.090(9) 0.049(8) 0.002(6) 0.000(6)
C6 0.035(5) 0.080(8) 0.068(6) 0.008(6) 0.005(4) -0.009(5)
C7 0.034(5) 0.077(7) 0.038(4) 0.004(4) 0.005(4) -0.008(4)
C8 0.029(4) 0.053(5) 0.028(4) 0.001(4) 0.000(3) 0.003(4)
C9 0.036(4) 0.063(6) 0.035(4) -0.003(4) 0.002(4) 0.003(4)
C10 0.035(4) 0.049(5) 0.031(4) 0.006(4) 0.002(3) 0.002(4)
C11 0.032(4) 0.049(5) 0.030(4) 0.007(4) -0.006(3) 0.003(4)
C12 0.058(5) 0.055(6) 0.028(4) 0.005(4) 0.000(4) -0.001(5)
C13 0.091(8) 0.059(6) 0.033(5) -0.004(4) -0.004(5) -0.002(6)
C14 0.075(7) 0.051(6) 0.048(5) 0.000(5) -0.010(5) -0.009(5)
C15 0.052(5) 0.046(6) 0.050(5) 0.004(4) 0.000(4) -0.011(4)
C16 0.037(4) 0.049(5) 0.036(4) 0.004(4) 0.000(4) 0.001(4)
C17 0.046(5) 0.051(6) 0.029(4) 0.002(4) -0.002(4) 0.004(4)
C18 0.072(7) 0.047(6) 0.070(6) 0.000(5) 0.008(5) -0.006(5)
C19 0.081(8) 0.065(8) 0.088(8) -0.013(6) 0.014(6) 0.026(6)
C20 0.053(6) 0.085(8) 0.064(6) -0.015(6) 0.011(5) 0.013(6)
C21 0.043(5) 0.079(8) 0.039(5) -0.003(5) 0.007(4) 0.010(5)
C22 0.025(4) 0.081(7) 0.037(4) -0.006(5) 0.008(3) -0.002(4)
C23 0.040(5) 0.075(7) 0.056(6) -0.018(5) 0.004(4) 0.005(5)
C24 0.053(6) 0.094(9) 0.069(7) -0.034(7) 0.001(5) -0.006(6)
C25 0.044(6) 0.125(11) 0.051(6) -0.033(7) 0.004(5) -0.012(6)
C26 0.056(6) 0.129(11) 0.043(6) 0.011(6) 0.015(5) -0.016(7)
C27 0.050(6) 0.091(8) 0.049(5) 0.002(5) 0.007(4) -0.004(5)
C28 0.029(4) 0.062(6) 0.038(4) -0.003(4) 0.005(3) 0.001(4)
C29 0.031(4) 0.045(5) 0.029(4) -0.004(4) 0.001(3) -0.004(4)
C30 0.035(4) 0.038(5) 0.031(4) 0.000(3) -0.002(3) -0.002(4)
C31 0.032(4) 0.049(5) 0.036(4) -0.003(4) -0.001(3) 0.000(4)
C32 0.041(5) 0.050(5) 0.024(4) 0.000(4) 0.002(3) 0.002(4)
C33 0.064(6) 0.044(6) 0.056(5) 0.005(4) 0.006(5) 0.003(5)
C34 0.072(7) 0.052(6) 0.078(7) 0.007(5) 0.018(6) -0.014(6)
C35 0.053(6) 0.069(7) 0.059(6) 0.011(5) 0.009(5) -0.014(5)
C36 0.040(5) 0.057(6) 0.043(5) -0.001(4) 0.000(4) -0.009(4)
C37 0.033(4) 0.047(5) 0.029(4) -0.008(4) -0.002(3) -0.004(4)
C38 0.024(4) 0.054(5) 0.034(4) 0.000(4) -0.003(3) -0.001(4)
C39 0.054(6) 0.065(6) 0.036(5) 0.002(4) 0.001(4) 0.005(5)
C40 0.069(7) 0.090(8) 0.035(5) 0.017(5) 0.000(5) 0.005(6)
C41 0.065(6) 0.071(7) 0.048(5) 0.022(5) -0.008(5) 0.010(5)
C42 0.047(5) 0.056(6) 0.055(5) 0.002(5) 0.003(4) 0.010(5)
Cl1 0.0756(19) 0.075(2) 0.0669(17) -0.0107(15) -0.0129(14) 0.0116(15)
O5 0.065(14) 0.17(3) 0.36(5) -0.08(3) -0.09(2) -0.034(15)
O6 0.25(5) 0.44(8) 0.08(2) 0.01(3) 0.05(3) 0.23(5)
O7 0.087(16) 0.32(4) 0.18(3) -0.16(3) 0.046(16) -0.07(2)
O8 0.077(12) 0.070(11) 0.086(10) -0.004(8) -0.008(9) 0.067(10)
O5' 0.114(8) 0.114(8) 0.113(8) 0.001(2) -0.002(2) 0.001(2)
O6' 0.074(13) 0.110(16) 0.13(3) -0.087(19) -0.004(14) -0.002(12)
O7' 0.32(4) 0.055(13) 0.22(3) 0.051(17) 0.03(3) -0.02(2)
O8' 0.201(15) 0.200(15) 0.201(15) 0.000(2) 0.000(2) 0.000(2)

loop_
_atom_type_symbol
_atom_type_description
_atom_type_scat_dispersion_real
_atom_type_scat_dispersion_imag
_atom_type_scat_source
C C 0.0033 0.0016 'International Tables Vol C Tables 4.2.6.8 and 6.1.1.4'
H H 0.0000 0.0000 'International Tables Vol C Tables 4.2.6.8 and 6.1.1.4'
N N 0.0061 0.0033 'International Tables Vol C Tables 4.2.6.8 and 6.1.1.4'
O O 0.0106 0.0060 'International Tables Vol C Tables 4.2.6.8 and 6.1.1.4'
Cl Cl 0.1484 0.1585 'International Tables Vol C Tables 4.2.6.8 and 6.1.1.4'
Mn Mn 0.3368 0.7283 'International Tables Vol C Tables 4.2.6.8 and 6.1.1.4'

loop_
_geom_angle_atom_site_label_1
_geom_angle_atom_site_label_2
_geom_angle_atom_site_label_3
_geom_angle
_geom_angle_site_symmetry_1
_geom_angle_site_symmetry_3
_geom_angle_publ_flag
O2 Mn1 O6W 146.4(2) . . ?
O2 Mn1 N3 102.9(2) . . ?
O6W Mn1 N3 91.6(2) . . ?
O2 Mn1 N1 119.7(2) . . ?
O6W Mn1 N1 83.5(2) . . ?
N3 Mn1 N1 106.7(2) . . ?
O2 Mn1 O4 71.68(17) . . ?
O6W Mn1 O4 79.47(18) . . ?
N3 Mn1 O4 86.0(2) . . ?
N1 Mn1 O4 159.0(2) . . ?
O2 Mn1 N2 69.62(18) . . ?
O6W Mn1 N2 143.9(2) . . ?
N3 Mn1 N2 71.6(2) . . ?
N1 Mn1 N2 71.9(2) . . ?
O4 Mn1 N2 128.78(19) . . ?
O5W Mn2 O4 151.5(2) . . ?
O5W Mn2 O4W 87.9(2) . . ?
O4 Mn2 O4W 80.6(2) . . ?
O5W Mn2 N4 85.1(2) . . ?
O4 Mn2 N4 118.3(2) . . ?
O4W Mn2 N4 81.2(2) . . ?
O5W Mn2 N5 86.9(2) . . ?
O4 Mn2 N5 99.7(2) . . ?
O4W Mn2 N5 169.2(2) . . ?
N4 Mn2 N5 107.7(2) . . ?
O5W Mn2 O2 82.82(19) . . ?
O4 Mn2 O2 69.94(17) . . ?
O4W Mn2 O2 82.7(2) . . ?
N4 Mn2 O2 160.1(2) . . ?
N5 Mn2 O2 87.3(2) . . ?
O5W Mn2 N6 139.5(2) . . ?
O4 Mn2 N6 67.81(18) . . ?
O4W Mn2 N6 119.0(2) . . ?
N4 Mn2 N6 71.3(2) . . ?
N5 Mn2 N6 70.5(2) . . ?
O2 Mn2 N6 127.27(19) . . ?
O11 Cl2 O9 111.6(6) . . ?
O11 Cl2 O10 109.4(6) . . ?
O9 Cl2 O10 110.1(6) . . ?
O11 Cl2 O12 109.0(5) . . ?
O9 Cl2 O12 107.1(5) . . ?
O10 Cl2 O12 109.6(5) . . ?
C9 O2 Mn1 119.3(4) . . ?
C9 O2 Mn2 130.2(5) . . ?
Mn1 O2 Mn2 110.3(2) . . ?
C30 O4 Mn2 117.5(4) . . ?
C30 O4 Mn1 134.5(4) . . ?
Mn2 O4 Mn1 107.89(19) . . ?
C11 N1 C15 117.1(7) . . ?
C11 N1 Mn1 118.4(5) . . ?
C15 N1 Mn1 123.9(5) . . ?
C16 N2 C8 113.3(6) . . ?
C16 N2 C10 110.5(6) . . ?
C8 N2 C10 114.8(5) . . ?
C16 N2 Mn1 106.7(4) . . ?
C8 N2 Mn1 104.7(4) . . ?
C10 N2 Mn1 106.1(4) . . ?
C21 N3 C17 117.7(8) . . ?
C21 N3 Mn1 123.6(6) . . ?
C17 N3 Mn1 118.7(5) . . ?
C38 N4 C42 117.3(7) . . ?
C38 N4 Mn2 118.7(5) . . ?
C42 N4 Mn2 123.9(5) . . ?
C32 N5 C36 116.7(7) . . ?
C32 N5 Mn2 119.1(5) . . ?
C36 N5 Mn2 124.2(6) . . ?
C31 N6 C37 110.5(6) . . ?
C31 N6 C29 111.7(6) . . ?
C37 N6 C29 114.5(5) . . ?
C31 N6 Mn2 108.0(4) . . ?
C37 N6 Mn2 105.6(4) . . ?
C29 N6 Mn2 105.9(4) . . ?
C2 C1 C6 117.8(8) . . ?
C2 C1 C7 121.6(9) . . ?
C6 C1 C7 120.6(8) . . ?
C1 C2 C3 120.5(11) . . ?
C1 C2 H2A 119.7 . . ?
C3 C2 H2A 119.7 . . ?
C2 C3 C4 120.0(11) . . ?
C2 C3 H3A 120.0 . . ?
C4 C3 H3A 120.0 . . ?
C5 C4 C3 120.0(10) . . ?
C5 C4 H4A 120.0 . . ?
C3 C4 H4A 120.0 . . ?
C4 C5 C6 119.8(12) . . ?
C4 C5 H5A 120.1 . . ?
C6 C5 H5A 120.1 . . ?
C5 C6 C1 121.8(11) . . ?
C5 C6 H6A 119.1 . . ?
C1 C6 H6A 119.1 . . ?
C1 C7 C8 115.6(6) . . ?
C1 C7 H7A 108.4 . . ?
C8 C7 H7A 108.4 . . ?
C1 C7 H7B 108.4 . . ?
C8 C7 H7B 108.4 . . ?
H7A C7 H7B 107.4 . . ?
N2 C8 C7 117.3(7) . . ?
N2 C8 C9 108.9(6) . . ?
C7 C8 C9 109.1(6) . . ?
N2 C8 H8A 107.0 . . ?
C7 C8 H8A 107.0 . . ?
C9 C8 H8A 107.0 . . ?
O1 C9 O2 124.6(7) . . ?
O1 C9 C8 118.9(7) . . ?
O2 C9 C8 116.5(7) . . ?
N2 C10 C11 110.5(6) . . ?
N2 C10 H10A 109.5 . . ?
C11 C10 H10A 109.5 . . ?
N2 C10 H10B 109.5 . . ?
C11 C10 H10B 109.5 . . ?
H10A C10 H10B 108.1 . . ?
N1 C11 C12 122.8(8) . . ?
N1 C11 C10 115.5(6) . . ?
C12 C11 C10 121.4(7) . . ?
C13 C12 C11 118.7(8) . . ?
C13 C12 H12A 120.7 . . ?
C11 C12 H12A 120.7 . . ?
C14 C13 C12 119.8(8) . . ?
C14 C13 H13A 120.1 . . ?
C12 C13 H13A 120.1 . . ?
C13 C14 C15 118.4(9) . . ?
C13 C14 H14A 120.8 . . ?
C15 C14 H14A 120.8 . . ?
N1 C15 C14 123.1(8) . . ?
N1 C15 H15A 118.5 . . ?
C14 C15 H15A 118.5 . . ?
N2 C16 C17 111.9(6) . . ?
N2 C16 H16A 109.2 . . ?
C17 C16 H16A 109.2 . . ?
N2 C16 H16B 109.2 . . ?
C17 C16 H16B 109.2 . . ?
H16A C16 H16B 107.9 . . ?
N3 C17 C18 121.9(8) . . ?
N3 C17 C16 116.6(7) . . ?
C18 C17 C16 121.4(8) . . ?
C17 C18 C19 119.5(9) . . ?
C17 C18 H18A 120.2 . . ?
C19 C18 H18A 120.2 . . ?
C20 C19 C18 118.3(10) . . ?
C20 C19 H19A 120.9 . . ?
C18 C19 H19A 120.9 . . ?
C21 C20 C19 119.5(9) . . ?
C21 C20 H20A 120.2 . . ?
C19 C20 H20A 120.2 . . ?
N3 C21 C20 123.0(9) . . ?
N3 C21 H21A 118.5 . . ?
C20 C21 H21A 118.5 . . ?
C27 C22 C23 118.7(8) . . ?
C27 C22 C28 120.9(9) . . ?
C23 C22 C28 120.3(8) . . ?
C24 C23 C22 121.3(10) . . ?
C24 C23 H23A 119.3 . . ?
C22 C23 H23A 119.3 . . ?
C25 C24 C23 119.7(11) . . ?
C25 C24 H24A 120.1 . . ?
C23 C24 H24A 120.1 . . ?
C24 C25 C26 120.9(10) . . ?
C24 C25 H25A 119.5 . . ?
C26 C25 H25A 119.5 . . ?
C25 C26 C27 119.2(10) . . ?
C25 C26 H26A 120.4 . . ?
C27 C26 H26A 120.4 . . ?
C22 C27 C26 120.0(11) . . ?
C22 C27 H27A 120.0 . . ?
C26 C27 H27A 120.0 . . ?
C22 C28 C29 116.4(6) . . ?
C22 C28 H28A 108.2 . . ?
C29 C28 H28A 108.2 . . ?
C22 C28 H28B 108.2 . . ?
C29 C28 H28B 108.2 . . ?
H28A C28 H28B 107.3 . . ?
N6 C29 C30 108.5(6) . . ?
N6 C29 C28 116.8(6) . . ?
C30 C29 C28 109.3(6) . . ?
N6 C29 H29A 107.3 . . ?
C30 C29 H29A 107.3 . . ?
C28 C29 H29A 107.3 . . ?
O3 C30 O4 124.1(6) . . ?
O3 C30 C29 118.8(6) . . ?
O4 C30 C29 117.1(6) . . ?
N6 C31 C32 112.1(6) . . ?
N6 C31 H31A 109.2 . . ?
C32 C31 H31A 109.2 . . ?
N6 C31 H31B 109.2 . . ?
C32 C31 H31B 109.2 . . ?
H31A C31 H31B 107.9 . . ?
N5 C32 C33 123.1(8) . . ?
N5 C32 C31 116.4(7) . . ?
C33 C32 C31 120.5(7) . . ?
C34 C33 C32 119.8(9) . . ?
C34 C33 H33A 120.1 . . ?
C32 C33 H33A 120.1 . . ?
C35 C34 C33 117.7(9) . . ?
C35 C34 H34A 121.1 . . ?
C33 C34 H34A 121.1 . . ?
C36 C35 C34 120.3(9) . . ?
C36 C35 H35A 119.8 . . ?
C34 C35 H35A 119.8 . . ?
C35 C36 N5 122.4(8) . . ?
C35 C36 H36A 118.8 . . ?
N5 C36 H36A 118.8 . . ?
N6 C37 C38 112.0(6) . . ?
N6 C37 H37A 109.2 . . ?
C38 C37 H37A 109.2 . . ?
N6 C37 H37B 109.2 . . ?
C38 C37 H37B 109.2 . . ?
H37A C37 H37B 107.9 . . ?
N4 C38 C39 122.8(8) . . ?
N4 C38 C37 115.8(6) . . ?
C39 C38 C37 121.3(7) . . ?
C40 C39 C38 119.3(8) . . ?
C40 C39 H39A 120.3 . . ?
C38 C39 H39A 120.3 . . ?
C39 C40 C41 118.7(8) . . ?
C39 C40 H40A 120.7 . . ?
C41 C40 H40A 120.7 . . ?
C40 C41 C42 119.1(9) . . ?
C40 C41 H41A 120.5 . . ?
C42 C41 H41A 120.5 . . ?
N4 C42 C41 122.7(8) . . ?
N4 C42 H42A 118.7 . . ?
C41 C42 H42A 118.7 . . ?
O5' Cl1 O7' 67.8(16) . . ?
O5' Cl1 O8' 102.7(19) . . ?
O7' Cl1 O8' 157(2) . . ?
O5' Cl1 O6 122(2) . . ?
O7' Cl1 O6 113(3) . . ?
O8' Cl1 O6 90(3) . . ?
O5' Cl1 O6' 123(2) . . ?
O7' Cl1 O6' 85(2) . . ?
O8' Cl1 O6' 116(2) . . ?
O6 Cl1 O6' 31(3) . . ?
O5' Cl1 O8 118.9(13) . . ?
O7' Cl1 O8 121.7(18) . . ?
O8' Cl1 O8 43.2(14) . . ?
O6 Cl1 O8 109(2) . . ?
O6' Cl1 O8 117.8(18) . . ?
O5' Cl1 O5 39.3(17) . . ?
O7' Cl1 O5 105(2) . . ?
O8' Cl1 O5 72.9(19) . . ?
O6 Cl1 O5 96(3) . . ?
O6' Cl1 O5 116.7(19) . . ?
O8 Cl1 O5 108.7(14) . . ?
O5' Cl1 O7 103.6(18) . . ?
O7' Cl1 O7 60.0(18) . . ?
O8' Cl1 O7 105(2) . . ?
O6 Cl1 O7 128(2) . . ?
O6' Cl1 O7 104.0(15) . . ?
O8 Cl1 O7 62.5(18) . . ?
O5 Cl1 O7 135.8(19) . . ?
Cl1 O7 O8 57.3(13) . . ?
Cl1 O8 O7 60.3(12) . . ?
Cl1 O5' O7' 56.7(15) . . ?
Cl1 O7' O5' 55.5(14) . . ?

loop_
_geom_bond_atom_site_label_1
_geom_bond_atom_site_label_2
_geom_bond_distance
_geom_bond_site_symmetry_2
_geom_bond_publ_flag
Mn1 O2 2.177(5) . ?
Mn1 O6W 2.197(5) . ?
Mn1 N3 2.261(7) . ?
Mn1 N1 2.281(6) . ?
Mn1 O4 2.306(5) . ?
Mn1 N2 2.428(6) . ?
Mn2 O5W 2.208(5) . ?
Mn2 O4 2.261(5) . ?
Mn2 O4W 2.274(6) . ?
Mn2 N4 2.302(6) . ?
Mn2 N5 2.305(7) . ?
Mn2 O2 2.321(5) . ?
Mn2 N6 2.430(6) . ?
Cl2 O11 1.385(7) . ?
Cl2 O9 1.391(8) . ?
Cl2 O10 1.394(8) . ?
Cl2 O12 1.457(7) . ?
O1 C9 1.220(9) . ?
O2 C9 1.288(9) . ?
O3 C30 1.237(8) . ?
O4 C30 1.276(8) . ?
N1 C11 1.341(9) . ?
N1 C15 1.352(10) . ?
N2 C16 1.458(9) . ?
N2 C8 1.473(9) . ?
N2 C10 1.475(8) . ?
N3 C21 1.345(10) . ?
N3 C17 1.346(10) . ?
N4 C38 1.328(9) . ?
N4 C42 1.347(10) . ?
N5 C32 1.333(9) . ?
N5 C36 1.365(9) . ?
N6 C31 1.457(9) . ?
N6 C37 1.478(8) . ?
N6 C29 1.484(9) . ?
C1 C2 1.368(12) . ?
C1 C6 1.390(12) . ?
C1 C7 1.504(11) . ?
C2 C3 1.379(13) . ?
C2 H2A 0.9300 . ?
C3 C4 1.385(16) . ?
C3 H3A 0.9300 . ?
C4 C5 1.345(16) . ?
C4 H4A 0.9300 . ?
C5 C6 1.365(13) . ?
C5 H5A 0.9300 . ?
C6 H6A 0.9300 . ?
C7 C8 1.545(10) . ?
C7 H7A 0.9700 . ?
C7 H7B 0.9700 . ?
C8 C9 1.546(10) . ?
C8 H8A 0.9800 . ?
C10 C11 1.505(11) . ?
C10 H10A 0.9700 . ?
C10 H10B 0.9700 . ?
C11 C12 1.377(10) . ?
C12 C13 1.373(12) . ?
C12 H12A 0.9300 . ?
C13 C14 1.368(12) . ?
C13 H13A 0.9300 . ?
C14 C15 1.373(11) . ?
C14 H14A 0.9300 . ?
C15 H15A 0.9300 . ?
C16 C17 1.513(10) . ?
C16 H16A 0.9700 . ?
C16 H16B 0.9700 . ?
C17 C18 1.373(12) . ?
C18 C19 1.381(13) . ?
C18 H18A 0.9300 . ?
C19 C20 1.374(14) . ?
C19 H19A 0.9300 . ?
C20 C21 1.356(13) . ?
C20 H20A 0.9300 . ?
C21 H21A 0.9300 . ?
C22 C27 1.375(12) . ?
C22 C23 1.381(12) . ?
C22 C28 1.509(10) . ?
C23 C24 1.379(12) . ?
C23 H23A 0.9300 . ?
C24 C25 1.353(15) . ?
C24 H24A 0.9300 . ?
C25 C26 1.374(15) . ?
C25 H25A 0.9300 . ?
C26 C27 1.412(13) . ?
C26 H26A 0.9300 . ?
C27 H27A 0.9300 . ?
C28 C29 1.540(10) . ?
C28 H28A 0.9700 . ?
C28 H28B 0.9700 . ?
C29 C30 1.536(9) . ?
C29 H29A 0.9800 . ?
C31 C32 1.519(10) . ?
C31 H31A 0.9700 . ?
C31 H31B 0.9700 . ?
C32 C33 1.375(11) . ?
C33 C34 1.373(12) . ?
C33 H33A 0.9300 . ?
C34 C35 1.372(13) . ?
C34 H34A 0.9300 . ?
C35 C36 1.360(12) . ?
C35 H35A 0.9300 . ?
C36 H36A 0.9300 . ?
C37 C38 1.494(10) . ?
C37 H37A 0.9700 . ?
C37 H37B 0.9700 . ?
C38 C39 1.382(10) . ?
C39 C40 1.366(12) . ?
C39 H39A 0.9300 . ?
C40 C41 1.368(12) . ?
C40 H40A 0.9300 . ?
C41 C42 1.378(11) . ?
C41 H41A 0.9300 . ?
C42 H42A 0.9300 . ?
Cl1 O5' 1.33(3) . ?
Cl1 O7' 1.35(2) . ?
Cl1 O8' 1.35(4) . ?
Cl1 O6 1.37(4) . ?
Cl1 O6' 1.38(3) . ?
Cl1 O8 1.385(12) . ?
Cl1 O5 1.388(17) . ?
Cl1 O7 1.43(2) . ?
O7 O8 1.46(4) . ?
O5' O7' 1.49(4) . ?

loop_
_geom_torsion_atom_site_label_1
_geom_torsion_atom_site_label_2
_geom_torsion_atom_site_label_3
_geom_torsion_atom_site_label_4
_geom_torsion
_geom_torsion_site_symmetry_1
_geom_torsion_site_symmetry_2
_geom_torsion_site_symmetry_3
_geom_torsion_site_symmetry_4
_geom_torsion_publ_flag
O6W Mn1 O2 C9 148.4(6) . . . . ?
N3 Mn1 O2 C9 -98.0(6) . . . . ?
N1 Mn1 O2 C9 20.0(7) . . . . ?
O4 Mn1 O2 C9 -179.4(7) . . . . ?
N2 Mn1 O2 C9 -33.6(6) . . . . ?
O6W Mn1 O2 Mn2 -35.1(5) . . . . ?
N3 Mn1 O2 Mn2 78.4(3) . . . . ?
N1 Mn1 O2 Mn2 -163.6(2) . . . . ?
O4 Mn1 O2 Mn2 -2.9(2) . . . . ?
N2 Mn1 O2 Mn2 142.8(3) . . . . ?
O5W Mn2 O2 C9 -9.6(7) . . . . ?
O4 Mn2 O2 C9 178.9(8) . . . . ?
O4W Mn2 O2 C9 -98.4(7) . . . . ?
N4 Mn2 O2 C9 -62.6(10) . . . . ?
N5 Mn2 O2 C9 77.6(7) . . . . ?
N6 Mn2 O2 C9 140.5(7) . . . . ?
O5W Mn2 O2 Mn1 174.5(3) . . . . ?
O4 Mn2 O2 Mn1 3.0(2) . . . . ?
O4W Mn2 O2 Mn1 85.7(3) . . . . ?
N4 Mn2 O2 Mn1 121.5(6) . . . . ?
N5 Mn2 O2 Mn1 -98.4(3) . . . . ?
N6 Mn2 O2 Mn1 -35.4(4) . . . . ?
O5W Mn2 O4 C30 157.4(5) . . . . ?
O4W Mn2 O4 C30 89.8(6) . . . . ?
N4 Mn2 O4 C30 15.2(6) . . . . ?
N5 Mn2 O4 C30 -101.1(6) . . . . ?
O2 Mn2 O4 C30 175.4(6) . . . . ?
N6 Mn2 O4 C30 -36.9(5) . . . . ?
O5W Mn2 O4 Mn1 -20.9(6) . . . . ?
O4W Mn2 O4 Mn1 -88.4(2) . . . . ?
N4 Mn2 O4 Mn1 -163.0(2) . . . . ?
N5 Mn2 O4 Mn1 80.7(3) . . . . ?
O2 Mn2 O4 Mn1 -2.8(2) . . . . ?
N6 Mn2 O4 Mn1 144.9(3) . . . . ?
O2 Mn1 O4 C30 -174.8(8) . . . . ?
O6W Mn1 O4 C30 -12.3(7) . . . . ?
N3 Mn1 O4 C30 80.1(7) . . . . ?
N1 Mn1 O4 C30 -48.5(10) . . . . ?
N2 Mn1 O4 C30 142.6(7) . . . . ?
O2 Mn1 O4 Mn2 3.0(2) . . . . ?
O6W Mn1 O4 Mn2 165.5(3) . . . . ?
N3 Mn1 O4 Mn2 -102.1(3) . . . . ?
N1 Mn1 O4 Mn2 129.3(5) . . . . ?
N2 Mn1 O4 Mn2 -39.6(4) . . . . ?
O2 Mn1 N1 C11 -60.0(6) . . . . ?
O6W Mn1 N1 C11 145.9(6) . . . . ?
N3 Mn1 N1 C11 56.1(6) . . . . ?
O4 Mn1 N1 C11 -178.4(5) . . . . ?
N2 Mn1 N1 C11 -7.4(5) . . . . ?
O2 Mn1 N1 C15 111.1(6) . . . . ?
O6W Mn1 N1 C15 -43.0(6) . . . . ?
N3 Mn1 N1 C15 -132.8(6) . . . . ?
O4 Mn1 N1 C15 -7.3(10) . . . . ?
N2 Mn1 N1 C15 163.7(7) . . . . ?
O2 Mn1 N2 C16 -81.7(4) . . . . ?
O6W Mn1 N2 C16 96.4(5) . . . . ?
N3 Mn1 N2 C16 30.3(4) . . . . ?
N1 Mn1 N2 C16 145.7(5) . . . . ?
O4 Mn1 N2 C16 -38.5(5) . . . . ?
O2 Mn1 N2 C8 38.6(4) . . . . ?
O6W Mn1 N2 C8 -143.3(4) . . . . ?
N3 Mn1 N2 C8 150.7(5) . . . . ?
N1 Mn1 N2 C8 -94.0(4) . . . . ?
O4 Mn1 N2 C8 81.9(5) . . . . ?
O2 Mn1 N2 C10 160.4(5) . . . . ?
O6W Mn1 N2 C10 -21.5(6) . . . . ?
N3 Mn1 N2 C10 -87.5(5) . . . . ?
N1 Mn1 N2 C10 27.8(4) . . . . ?
O4 Mn1 N2 C10 -156.3(4) . . . . ?
O2 Mn1 N3 C21 -131.3(6) . . . . ?
O6W Mn1 N3 C21 18.2(6) . . . . ?
N1 Mn1 N3 C21 101.9(6) . . . . ?
O4 Mn1 N3 C21 -61.2(6) . . . . ?
N2 Mn1 N3 C21 165.6(6) . . . . ?
O2 Mn1 N3 C17 46.3(6) . . . . ?
O6W Mn1 N3 C17 -164.2(5) . . . . ?
N1 Mn1 N3 C17 -80.5(6) . . . . ?
O4 Mn1 N3 C17 116.5(5) . . . . ?
N2 Mn1 N3 C17 -16.7(5) . . . . ?
O5W Mn2 N4 C38 134.6(6) . . . . ?
O4 Mn2 N4 C38 -62.5(6) . . . . ?
O4W Mn2 N4 C38 -136.8(6) . . . . ?
N5 Mn2 N4 C38 49.5(6) . . . . ?
O2 Mn2 N4 C38 -172.7(5) . . . . ?
N6 Mn2 N4 C38 -12.0(5) . . . . ?
O5W Mn2 N4 C42 -47.8(6) . . . . ?
O4 Mn2 N4 C42 115.1(6) . . . . ?
O4W Mn2 N4 C42 40.8(6) . . . . ?
N5 Mn2 N4 C42 -133.0(6) . . . . ?
O2 Mn2 N4 C42 4.8(11) . . . . ?
N6 Mn2 N4 C42 165.6(7) . . . . ?
O5W Mn2 N5 C32 -163.0(5) . . . . ?
O4 Mn2 N5 C32 44.9(5) . . . . ?
O4W Mn2 N5 C32 136.0(11) . . . . ?
N4 Mn2 N5 C32 -79.1(6) . . . . ?
O2 Mn2 N5 C32 114.1(5) . . . . ?
N6 Mn2 N5 C32 -17.2(5) . . . . ?
O5W Mn2 N5 C36 20.1(6) . . . . ?
O4 Mn2 N5 C36 -131.9(6) . . . . ?
O4W Mn2 N5 C36 -40.9(15) . . . . ?
N4 Mn2 N5 C36 104.0(6) . . . . ?
O2 Mn2 N5 C36 -62.8(6) . . . . ?
N6 Mn2 N5 C36 165.9(6) . . . . ?
O5W Mn2 N6 C31 89.8(5) . . . . ?
O4 Mn2 N6 C31 -79.8(4) . . . . ?
O4W Mn2 N6 C31 -144.5(4) . . . . ?
N4 Mn2 N6 C31 147.4(5) . . . . ?
N5 Mn2 N6 C31 29.9(4) . . . . ?
O2 Mn2 N6 C31 -40.7(5) . . . . ?
O5W Mn2 N6 C37 -28.5(6) . . . . ?
O4 Mn2 N6 C37 161.9(5) . . . . ?
O4W Mn2 N6 C37 97.2(4) . . . . ?
N4 Mn2 N6 C37 29.1(4) . . . . ?
N5 Mn2 N6 C37 -88.3(4) . . . . ?
O2 Mn2 N6 C37 -159.0(4) . . . . ?
O5W Mn2 N6 C29 -150.4(4) . . . . ?
O4 Mn2 N6 C29 40.0(4) . . . . ?
O4W Mn2 N6 C29 -24.7(5) . . . . ?
N4 Mn2 N6 C29 -92.8(4) . . . . ?
N5 Mn2 N6 C29 149.8(5) . . . . ?
O2 Mn2 N6 C29 79.2(5) . . . . ?
C6 C1 C2 C3 -1.1(13) . . . . ?
C7 C1 C2 C3 178.9(8) . . . . ?
C1 C2 C3 C4 -0.1(14) . . . . ?
C2 C3 C4 C5 1.3(16) . . . . ?
C3 C4 C5 C6 -1.3(16) . . . . ?
C4 C5 C6 C1 0.0(15) . . . . ?
C2 C1 C6 C5 1.2(13) . . . . ?
C7 C1 C6 C5 -178.9(8) . . . . ?
C2 C1 C7 C8 -65.7(11) . . . . ?
C6 C1 C7 C8 114.4(9) . . . . ?
C16 N2 C8 C7 -49.2(8) . . . . ?
C10 N2 C8 C7 79.0(8) . . . . ?
Mn1 N2 C8 C7 -165.1(5) . . . . ?
C16 N2 C8 C9 75.2(8) . . . . ?
C10 N2 C8 C9 -156.6(6) . . . . ?
Mn1 N2 C8 C9 -40.7(6) . . . . ?
C1 C7 C8 N2 -60.9(10) . . . . ?
C1 C7 C8 C9 174.8(7) . . . . ?
Mn1 O2 C9 O1 -157.8(7) . . . . ?
Mn2 O2 C9 O1 26.6(13) . . . . ?
Mn1 O2 C9 C8 21.1(10) . . . . ?
Mn2 O2 C9 C8 -154.5(5) . . . . ?
N2 C8 C9 O1 -163.4(8) . . . . ?
C7 C8 C9 O1 -34.2(11) . . . . ?
N2 C8 C9 O2 17.7(10) . . . . ?
C7 C8 C9 O2 146.8(8) . . . . ?
C16 N2 C10 C11 -159.9(6) . . . . ?
C8 N2 C10 C11 70.5(8) . . . . ?
Mn1 N2 C10 C11 -44.6(6) . . . . ?
C15 N1 C11 C12 -1.0(11) . . . . ?
Mn1 N1 C11 C12 170.6(6) . . . . ?
C15 N1 C11 C10 173.1(7) . . . . ?
Mn1 N1 C11 C10 -15.3(8) . . . . ?
N2 C10 C11 N1 42.1(9) . . . . ?
N2 C10 C11 C12 -143.7(7) . . . . ?
N1 C11 C12 C13 1.8(12) . . . . ?
C10 C11 C12 C13 -171.9(8) . . . . ?
C11 C12 C13 C14 0.1(14) . . . . ?
C12 C13 C14 C15 -2.5(14) . . . . ?
C11 N1 C15 C14 -1.6(12) . . . . ?
Mn1 N1 C15 C14 -172.8(7) . . . . ?
C13 C14 C15 N1 3.4(14) . . . . ?
C8 N2 C16 C17 -155.5(6) . . . . ?
C10 N2 C16 C17 74.1(7) . . . . ?
Mn1 N2 C16 C17 -40.9(7) . . . . ?
C21 N3 C17 C18 -0.6(11) . . . . ?
Mn1 N3 C17 C18 -178.4(6) . . . . ?
C21 N3 C17 C16 177.5(7) . . . . ?
Mn1 N3 C17 C16 -0.4(9) . . . . ?
N2 C16 C17 N3 30.0(9) . . . . ?
N2 C16 C17 C18 -151.9(8) . . . . ?
N3 C17 C18 C19 1.2(14) . . . . ?
C16 C17 C18 C19 -176.8(8) . . . . ?
C17 C18 C19 C20 -0.7(15) . . . . ?
C18 C19 C20 C21 -0.3(16) . . . . ?
C17 N3 C21 C20 -0.5(12) . . . . ?
Mn1 N3 C21 C20 177.2(7) . . . . ?
C19 C20 C21 N3 0.9(15) . . . . ?
C27 C22 C23 C24 -0.4(13) . . . . ?
C28 C22 C23 C24 179.0(8) . . . . ?
C22 C23 C24 C25 2.5(14) . . . . ?
C23 C24 C25 C26 -3.4(15) . . . . ?
C24 C25 C26 C27 2.4(15) . . . . ?
C23 C22 C27 C26 -0.6(13) . . . . ?
C28 C22 C27 C26 179.9(8) . . . . ?
C25 C26 C27 C22 -0.3(14) . . . . ?
C27 C22 C28 C29 -59.9(10) . . . . ?
C23 C22 C28 C29 120.6(9) . . . . ?
C31 N6 C29 C30 76.3(7) . . . . ?
C37 N6 C29 C30 -157.1(6) . . . . ?
Mn2 N6 C29 C30 -41.1(6) . . . . ?
C31 N6 C29 C28 -47.7(8) . . . . ?
C37 N6 C29 C28 78.9(8) . . . . ?
Mn2 N6 C29 C28 -165.1(5) . . . . ?
C22 C28 C29 N6 -62.0(9) . . . . ?
C22 C28 C29 C30 174.5(7) . . . . ?
Mn2 O4 C30 O3 -153.9(6) . . . . ?
Mn1 O4 C30 O3 23.7(12) . . . . ?
Mn2 O4 C30 C29 25.8(9) . . . . ?
Mn1 O4 C30 C29 -156.6(5) . . . . ?
N6 C29 C30 O3 -166.5(7) . . . . ?
C28 C29 C30 O3 -38.1(10) . . . . ?
N6 C29 C30 O4 13.8(9) . . . . ?
C28 C29 C30 O4 142.2(7) . . . . ?
C37 N6 C31 C32 75.1(7) . . . . ?
C29 N6 C31 C32 -156.2(6) . . . . ?
Mn2 N6 C31 C32 -40.1(7) . . . . ?
C36 N5 C32 C33 1.0(11) . . . . ?
Mn2 N5 C32 C33 -176.1(6) . . . . ?
C36 N5 C32 C31 178.1(6) . . . . ?
Mn2 N5 C32 C31 1.0(8) . . . . ?
N6 C31 C32 N5 28.1(9) . . . . ?
N6 C31 C32 C33 -154.7(7) . . . . ?
N5 C32 C33 C34 0.2(13) . . . . ?
C31 C32 C33 C34 -176.8(8) . . . . ?
C32 C33 C34 C35 -0.6(14) . . . . ?
C33 C34 C35 C36 -0.2(15) . . . . ?
C34 C35 C36 N5 1.6(14) . . . . ?
C32 N5 C36 C35 -1.9(11) . . . . ?
Mn2 N5 C36 C35 175.0(6) . . . . ?
C31 N6 C37 C38 -160.8(6) . . . . ?
C29 N6 C37 C38 72.0(8) . . . . ?
Mn2 N6 C37 C38 -44.2(6) . . . . ?
C42 N4 C38 C39 -2.0(11) . . . . ?
Mn2 N4 C38 C39 175.7(6) . . . . ?
C42 N4 C38 C37 173.6(7) . . . . ?
Mn2 N4 C38 C37 -8.7(8) . . . . ?
N6 C37 C38 N4 37.7(9) . . . . ?
N6 C37 C38 C39 -146.6(7) . . . . ?
N4 C38 C39 C40 3.3(13) . . . . ?
C37 C38 C39 C40 -172.0(8) . . . . ?
C38 C39 C40 C41 -1.2(14) . . . . ?
C39 C40 C41 C42 -1.9(15) . . . . ?
C38 N4 C42 C41 -1.3(12) . . . . ?
Mn2 N4 C42 C41 -178.8(7) . . . . ?
C40 C41 C42 N4 3.3(15) . . . . ?
O5' Cl1 O7 O8 -115.7(16) . . . . ?
O7' Cl1 O7 O8 -170(2) . . . . ?
O8' Cl1 O7 O8 -8(2) . . . . ?
O6 Cl1 O7 O8 93(3) . . . . ?
O6' Cl1 O7 O8 114(2) . . . . ?
O5 Cl1 O7 O8 -89(3) . . . . ?
O5' Cl1 O8 O7 90.9(19) . . . . ?
O7' Cl1 O8 O7 11(2) . . . . ?
O8' Cl1 O8 O7 168(3) . . . . ?
O6 Cl1 O8 O7 -124(3) . . . . ?
O6' Cl1 O8 O7 -91.9(19) . . . . ?
O5 Cl1 O8 O7 133(2) . . . . ?
O8' Cl1 O5' O7' -158(2) . . . . ?
O6 Cl1 O5' O7' 104(3) . . . . ?
O6' Cl1 O5' O7' 68(2) . . . . ?
O8 Cl1 O5' O7' -115(2) . . . . ?
O5 Cl1 O5' O7' 161(4) . . . . ?
O7 Cl1 O5' O7' -49.2(18) . . . . ?
O8' Cl1 O7' O5' 69(6) . . . . ?
O6 Cl1 O7' O5' -117(2) . . . . ?
O6' Cl1 O7' O5' -129(2) . . . . ?
O8 Cl1 O7' O5' 111.1(18) . . . . ?
O5 Cl1 O7' O5' -13(3) . . . . ?
O7 Cl1 O7' O5' 122(2) . . . . ?
